data_2214234
loop_
_publ_author_name
'Li, Jian'

_publ_section_title
;
 2-(4,5,6,7-Tetrachloro-1,3-dioxoisoindolin-2-yl)benzoic acid
 <i>N</i>,<i>N</i>-dimethylformamide solvate
;
_journal_coeditor_code HB2454
_journal_issue 7
_journal_name_full 'Acta Crystallographica Section E'
_journal_page_first o3332
_journal_page_last o3332
_journal_paper_doi 10.1107/S1600536807030644
_journal_volume 63
_journal_year 2007
_chemical_formula_iupac 'C15 H5 Cl4 N O4, C3 H7 N O'
_chemical_formula_moiety 'C15 H5 Cl4 N O4, C3 H7 N O'
_chemical_formula_sum 'C18 H12 Cl4 N2 O5'
_chemical_formula_weight 478.10
_chemical_name_systematic
;
2-(4,5,6,7-Tetrachloro-1,3-dioxoisoindolin-2-yl)benzoic acid
N,N-dimethylformamide solvate
;
_space_group_IT_number 14
_symmetry_cell_setting monoclinic
_symmetry_space_group_name_Hall '-P 2ybc'
_symmetry_space_group_name_H-M 'P 1 21/c 1'
_atom_sites_solution_hydrogens geom
_atom_sites_solution_primary direct
_atom_sites_solution_secondary difmap
_cell_angle_alpha 90.00
_cell_angle_beta 98.224(3)
_cell_angle_gamma 90.00
_cell_formula_units_Z 4
_cell_length_a 16.593(4)
_cell_length_b 13.816(3)
_cell_length_c 8.815(2)
_cell_measurement_reflns_used 1625
_cell_measurement_temperature 298(2)
_cell_measurement_theta_max 20.947
_cell_measurement_theta_min 2.761
_cell_volume 2000.0(8)
_computing_cell_refinement 'SAINT (Bruker, 1997)'
_computing_data_collection 'SMART (Bruker, 1997)'
_computing_data_reduction SAINT
_computing_molecular_graphics 'SHELXTL (Bruker, 1997)'
_computing_publication_material SHELXTL
_computing_structure_refinement 'SHELXL97 (Sheldrick, 1997)'
_computing_structure_solution 'SHELXS97 (Sheldrick, 1997)'
_diffrn_ambient_temperature 298(2)
_diffrn_measured_fraction_theta_full 0.996
_diffrn_measured_fraction_theta_max 0.996
_diffrn_measurement_device_type 'Bruker SMART CCD'
_diffrn_measurement_method \w
_diffrn_radiation_monochromator graphite
_diffrn_radiation_source 'fine-focus sealed tube'
_diffrn_radiation_type MoK\a
_diffrn_radiation_wavelength 0.71073
_diffrn_reflns_av_R_equivalents 0.0403
_diffrn_reflns_av_sigmaI/netI 0.0526
_diffrn_reflns_limit_h_max 19
_diffrn_reflns_limit_h_min -19
_diffrn_reflns_limit_k_max 14
_diffrn_reflns_limit_k_min -16
_diffrn_reflns_limit_l_max 10
_diffrn_reflns_limit_l_min -10
_diffrn_reflns_number 8292
_diffrn_reflns_theta_full 25.03
_diffrn_reflns_theta_max 25.03
_diffrn_reflns_theta_min 1.93
_exptl_absorpt_coefficient_mu 0.626
_exptl_absorpt_correction_T_max 0.969
_exptl_absorpt_correction_T_min 0.770
_exptl_absorpt_correction_type multi-scan
_exptl_absorpt_process_details '(SADABS; Bruker, 1997)'
_exptl_crystal_colour colourless
_exptl_crystal_density_diffrn 1.588
_exptl_crystal_density_method 'not measured'
_exptl_crystal_description bar
_exptl_crystal_F_000 968
_exptl_crystal_size_max 0.44
_exptl_crystal_size_mid 0.10
_exptl_crystal_size_min 0.05
_refine_diff_density_max 0.235
_refine_diff_density_min -0.230
_refine_ls_extinction_method none
_refine_ls_goodness_of_fit_ref 1.085
_refine_ls_hydrogen_treatment constr
_refine_ls_matrix_type full
_refine_ls_number_parameters 265
_refine_ls_number_reflns 3528
_refine_ls_number_restraints 0
_refine_ls_restrained_S_all 1.085
_refine_ls_R_factor_all 0.0793
_refine_ls_R_factor_gt 0.0541
_refine_ls_shift/su_max 0.001
_refine_ls_shift/su_mean 0.000
_refine_ls_structure_factor_coef Fsqd
_refine_ls_weighting_details 'calc w=1/[\s^2^(Fo^2^)+(0.0496P)^2^] where P=(Fo^2^+2Fc^2^)/3'
_refine_ls_weighting_scheme calc
_refine_ls_wR_factor_gt 0.1107
_refine_ls_wR_factor_ref 0.1208
_reflns_number_gt 2587
_reflns_number_total 3528
_reflns_threshold_expression I>2\s(I)
_cod_data_source_file hb2454.cif
_cod_data_source_block I
_cod_depositor_comments
;
The following automatic conversions were performed:
'_symmetry_cell_setting' value 'Monoclinic' changed to 'monoclinic'
according to '/home/saulius/struct/CIF-dictionaries/cif_core.dic'
dictionary named 'cif_core.dic' version 2.4.1 from 2010-06-29.

Automatic conversion script
Id: cif_fix_enum 1527 2010-12-29 10:47:43Z saulius 

The following automatic conversions were performed:

'_symmetry_cell_setting' value 'Monoclinic' changed to 'monoclinic'
according to /home/saulius/struct/CIF-dictionaries/cif_core.dic
dictionary named 'cif_core.dic' version 2.4.1 from 2010-06-29.

Automatic conversion script
Id: cif_fix_values 1715 2011-07-08 13:25:40Z adriana 
;
_cod_original_cell_volume 2000.1(8)
_cod_original_sg_symbol_H-M 'P 21/c'
_cod_database_code 2214234
_cod_database_fobs_code 2214234

loop_
_symmetry_equiv_pos_as_xyz
'x, y, z'
'-x, y+1/2, -z+1/2'
'-x, -y, -z'
'x, -y-1/2, z-1/2'

loop_
_atom_site_type_symbol
_atom_site_label
_atom_site_fract_x
_atom_site_fract_y
_atom_site_fract_z
_atom_site_U_iso_or_equiv
_atom_site_adp_type
_atom_site_calc_flag
_atom_site_refinement_flags
_atom_site_occupancy
C C1 0.78652(19) 0.8663(2) 0.5252(4) 0.0391(8) Uani d . 1
C C2 0.87721(18) 0.8736(2) 0.5443(4) 0.0361(7) Uani d . 1
C C3 0.9324(2) 0.8832(2) 0.6743(4) 0.0407(8) Uani d . 1
C C4 1.0152(2) 0.8842(2) 0.6598(4) 0.0420(8) Uani d . 1
C C5 1.03952(18) 0.8758(2) 0.5153(4) 0.0402(8) Uani d . 1
C C6 0.98224(18) 0.8674(2) 0.3831(4) 0.0362(7) Uani d . 1
C C7 0.90112(17) 0.8657(2) 0.4001(3) 0.0335(7) Uani d . 1
C C8 0.82696(18) 0.8506(2) 0.2852(4) 0.0353(7) Uani d . 1
C C9 0.67996(18) 0.8270(2) 0.3073(4) 0.0419(8) Uani d . 1
C C10 0.6508(2) 0.7372(3) 0.3368(4) 0.0573(10) Uani d . 1
H H10 0.6842 0.6933 0.3960 0.069 Uiso calc R 1
C C11 0.5722(2) 0.7120(3) 0.2789(5) 0.0661(11) Uani d . 1
H H11 0.5524 0.6512 0.2996 0.079 Uiso calc R 1
C C12 0.5232(2) 0.7764(3) 0.1909(5) 0.0658(12) Uani d . 1
H H12 0.4704 0.7588 0.1500 0.079 Uiso calc R 1
C C13 0.5518(2) 0.8662(3) 0.1634(4) 0.0585(10) Uani d . 1
H H13 0.5179 0.9094 0.1038 0.070 Uiso calc R 1
C C14 0.63042(19) 0.8948(2) 0.2221(4) 0.0452(9) Uani d . 1
C C15 0.6573(2) 0.9951(3) 0.1991(5) 0.0571(10) Uani d . 1
C C16 0.7469(4) 0.4024(4) 0.3307(6) 0.128(2) Uani d . 1
H H16A 0.7796 0.3524 0.3842 0.192 Uiso calc R 1
H H16B 0.7180 0.4364 0.4012 0.192 Uiso calc R 1
H H16C 0.7814 0.4468 0.2862 0.192 Uiso calc R 1
C C17 0.6316(3) 0.4208(4) 0.1177(8) 0.124(2) Uani d . 1
H H17A 0.6535 0.4397 0.0272 0.186 Uiso calc R 1
H H17B 0.6212 0.4774 0.1751 0.186 Uiso calc R 1
H H17C 0.5816 0.3861 0.0891 0.186 Uiso calc R 1
C C18 0.6885(3) 0.2661(4) 0.1868(6) 0.0765(13) Uani d . 1
H H18 0.7250 0.2281 0.2512 0.092 Uiso calc R 1
Cl Cl1 1.01316(5) 0.86077(6) 0.20580(10) 0.0486(3) Uani d . 1
Cl Cl2 0.90173(6) 0.88868(7) 0.85233(10) 0.0573(3) Uani d . 1
Cl Cl3 1.14152(5) 0.87399(7) 0.50024(12) 0.0597(3) Uani d . 1
Cl Cl4 1.08683(6) 0.89372(8) 0.81974(11) 0.0669(3) Uani d . 1
N N1 0.76245(14) 0.84798(18) 0.3700(3) 0.0387(6) Uani d . 1
N N2 0.6890(2) 0.3596(3) 0.2105(5) 0.0793(11) Uani d . 1
O O1 0.82200(13) 0.83982(17) 0.1491(3) 0.0497(6) Uani d . 1
O O2 0.74198(14) 0.87608(17) 0.6190(3) 0.0553(7) Uani d . 1
O O3 0.71942(17) 1.0292(2) 0.2590(4) 0.0976(11) Uani d . 1
O O4 0.60601(17) 1.0458(2) 0.1063(4) 0.1018(11) Uani d . 1
H H4 0.6238 1.1008 0.0999 0.153 Uiso calc R 1
O O5 0.64297(19) 0.2258(2) 0.0852(4) 0.0922(10) Uani d . 1

loop_
_atom_site_aniso_label
_atom_site_aniso_U_11
_atom_site_aniso_U_22
_atom_site_aniso_U_33
_atom_site_aniso_U_12
_atom_site_aniso_U_13
_atom_site_aniso_U_23
C1 0.0441(19) 0.0397(19) 0.033(2) 0.0051(15) 0.0016(16) 0.0035(15)
C2 0.0414(18) 0.0324(17) 0.0332(19) 0.0051(14) 0.0009(15) 0.0028(14)
C3 0.053(2) 0.0376(19) 0.0289(19) 0.0027(15) -0.0018(16) 0.0025(14)
C4 0.050(2) 0.0359(19) 0.035(2) 0.0018(14) -0.0121(16) 0.0009(15)
C5 0.0363(18) 0.0358(18) 0.045(2) 0.0008(14) -0.0051(16) 0.0015(15)
C6 0.0375(18) 0.0369(18) 0.0328(19) 0.0017(14) 0.0000(14) -0.0002(15)
C7 0.0344(17) 0.0361(17) 0.0279(18) 0.0009(13) -0.0025(13) 0.0015(14)
C8 0.0353(18) 0.0395(19) 0.029(2) -0.0020(14) -0.0014(14) 0.0026(15)
C9 0.0340(18) 0.057(2) 0.034(2) -0.0011(16) 0.0033(15) -0.0030(17)
C10 0.051(2) 0.064(3) 0.057(3) -0.0038(19) 0.008(2) 0.008(2)
C11 0.059(3) 0.065(3) 0.076(3) -0.017(2) 0.016(2) 0.002(2)
C12 0.040(2) 0.083(3) 0.074(3) -0.018(2) 0.008(2) -0.009(2)
C13 0.037(2) 0.080(3) 0.056(3) -0.0026(19) -0.0020(18) 0.002(2)
C14 0.0341(19) 0.058(2) 0.042(2) -0.0014(16) 0.0011(16) -0.0035(18)
C15 0.037(2) 0.067(3) 0.063(3) 0.0055(19) -0.0071(19) 0.002(2)
C16 0.173(6) 0.126(5) 0.086(4) -0.074(4) 0.017(4) -0.020(4)
C17 0.114(5) 0.071(4) 0.188(7) -0.007(3) 0.022(5) 0.025(4)
C18 0.061(3) 0.085(4) 0.080(4) -0.012(3) 0.001(2) 0.008(3)
Cl1 0.0435(5) 0.0632(6) 0.0394(5) -0.0020(4) 0.0074(4) -0.0041(4)
Cl2 0.0743(7) 0.0680(6) 0.0273(5) 0.0027(5) -0.0004(4) -0.0017(4)
Cl3 0.0336(5) 0.0709(6) 0.0704(7) 0.0007(4) -0.0074(4) -0.0015(5)
Cl4 0.0632(6) 0.0823(7) 0.0454(6) -0.0003(5) -0.0254(5) -0.0032(5)
N1 0.0289(14) 0.0557(17) 0.0305(16) 0.0001(12) 0.0007(12) 0.0019(13)
N2 0.084(3) 0.072(3) 0.084(3) -0.023(2) 0.020(2) 0.002(2)
O1 0.0419(14) 0.0784(17) 0.0278(14) -0.0075(11) 0.0015(10) -0.0054(12)
O2 0.0528(15) 0.0754(18) 0.0395(15) 0.0042(12) 0.0125(12) -0.0052(13)
O3 0.066(2) 0.072(2) 0.136(3) -0.0150(16) -0.0480(19) 0.0227(19)
O4 0.070(2) 0.074(2) 0.141(3) -0.0064(16) -0.0514(19) 0.035(2)
O5 0.087(2) 0.073(2) 0.107(3) 0.0002(17) -0.020(2) 0.0049(19)

loop_
_atom_type_symbol
_atom_type_description
_atom_type_scat_dispersion_real
_atom_type_scat_dispersion_imag
_atom_type_scat_source
C C 0.0033 0.0016 'International Tables Vol C Tables 4.2.6.8 and 6.1.1.4'
H H 0.0000 0.0000 'International Tables Vol C Tables 4.2.6.8 and 6.1.1.4'
N N 0.0061 0.0033 'International Tables Vol C Tables 4.2.6.8 and 6.1.1.4'
O O 0.0106 0.0060 'International Tables Vol C Tables 4.2.6.8 and 6.1.1.4'
Cl Cl 0.1484 0.1585 'International Tables Vol C Tables 4.2.6.8 and 6.1.1.4'

loop_
_geom_angle_atom_site_label_1
_geom_angle_atom_site_label_2
_geom_angle_atom_site_label_3
_geom_angle
O2 C1 N1 125.6(3)
O2 C1 C2 128.9(3)
N1 C1 C2 105.4(3)
C3 C2 C7 122.0(3)
C3 C2 C1 130.2(3)
C7 C2 C1 107.8(3)
C2 C3 C4 118.3(3)
C2 C3 Cl2 121.2(3)
C4 C3 Cl2 120.4(3)
C5 C4 C3 119.9(3)
C5 C4 Cl4 120.0(3)
C3 C4 Cl4 120.0(3)
C4 C5 C6 121.1(3)
C4 C5 Cl3 119.3(3)
C6 C5 Cl3 119.6(3)
C7 C6 C5 118.0(3)
C7 C6 Cl1 121.5(2)
C5 C6 Cl1 120.5(2)
C6 C7 C2 120.7(3)
C6 C7 C8 130.8(3)
C2 C7 C8 108.5(3)
O1 C8 N1 125.9(3)
O1 C8 C7 128.9(3)
N1 C8 C7 105.2(3)
C10 C9 C14 120.9(3)
C10 C9 N1 117.0(3)
C14 C9 N1 122.0(3)
C9 C10 C11 120.1(4)
C9 C10 H10 120.0
C11 C10 H10 120.0
C12 C11 C10 120.0(4)
C12 C11 H11 120.0
C10 C11 H11 120.0
C13 C12 C11 119.9(4)
C13 C12 H12 120.1
C11 C12 H12 120.1
C12 C13 C14 121.7(4)
C12 C13 H13 119.1
C14 C13 H13 119.1
C13 C14 C9 117.3(3)
C13 C14 C15 120.1(3)
C9 C14 C15 122.5(3)
O3 C15 O4 121.1(4)
O3 C15 C14 124.8(4)
O4 C15 C14 114.2(3)
N2 C16 H16A 109.5
N2 C16 H16B 109.5
H16A C16 H16B 109.5
N2 C16 H16C 109.5
H16A C16 H16C 109.5
H16B C16 H16C 109.5
N2 C17 H17A 109.5
N2 C17 H17B 109.5
H17A C17 H17B 109.5
N2 C17 H17C 109.5
H17A C17 H17C 109.5
H17B C17 H17C 109.5
O5 C18 N2 123.8(5)
O5 C18 H18 118.1
N2 C18 H18 118.1
C8 N1 C1 112.9(3)
C8 N1 C9 124.4(3)
C1 N1 C9 122.7(3)
C18 N2 C17 120.1(4)
C18 N2 C16 120.5(5)
C17 N2 C16 119.4(5)
C15 O4 H4 109.5

loop_
_geom_bond_atom_site_label_1
_geom_bond_atom_site_label_2
_geom_bond_distance
C1 O2 1.193(3)
C1 N1 1.392(4)
C1 C2 1.494(4)
C2 C3 1.367(4)
C2 C7 1.389(4)
C3 C4 1.398(4)
C3 Cl2 1.719(3)
C4 C5 1.395(5)
C4 Cl4 1.714(3)
C5 C6 1.399(4)
C5 Cl3 1.717(3)
C6 C7 1.376(4)
C6 Cl1 1.716(3)
C7 C8 1.493(4)
C8 O1 1.200(3)
C8 N1 1.391(4)
C9 C10 1.370(4)
C9 C14 1.393(4)
C9 N1 1.431(4)
C10 C11 1.376(5)
C10 H10 0.9300
C11 C12 1.369(5)
C11 H11 0.9300
C12 C13 1.363(5)
C12 H12 0.9300
C13 C14 1.390(5)
C13 H13 0.9300
C14 C15 1.478(5)
C15 O3 1.187(4)
C15 O4 1.298(4)
C16 N2 1.451(6)
C16 H16A 0.9600
C16 H16B 0.9600
C16 H16C 0.9600
C17 N2 1.439(6)
C17 H17A 0.9600
C17 H17B 0.9600
C17 H17C 0.9600
C18 O5 1.220(5)
C18 N2 1.308(5)
C18 H18 0.9300
O4 H4 0.8200

loop_
_geom_hbond_atom_site_label_D
_geom_hbond_atom_site_label_H
_geom_hbond_atom_site_label_A
_geom_hbond_site_symmetry_A
_geom_hbond_distance_DH
_geom_hbond_distance_HA
_geom_hbond_distance_DA
_geom_hbond_angle_DHA
O4 H4 O5 1_565 0.82 1.76 2.574(4) 169

loop_
_geom_torsion_atom_site_label_1
_geom_torsion_atom_site_label_2
_geom_torsion_atom_site_label_3
_geom_torsion_atom_site_label_4
_geom_torsion
O2 C1 C2 C3 7.5(5)
N1 C1 C2 C3 -174.2(3)
O2 C1 C2 C7 -174.5(3)
N1 C1 C2 C7 3.8(3)
C7 C2 C3 C4 -0.5(4)
C1 C2 C3 C4 177.2(3)
C7 C2 C3 Cl2 -177.7(2)
C1 C2 C3 Cl2 0.1(5)
C2 C3 C4 C5 0.2(4)
Cl2 C3 C4 C5 177.4(2)
C2 C3 C4 Cl4 -178.7(2)
Cl2 C3 C4 Cl4 -1.5(4)
C3 C4 C5 C6 0.7(5)
Cl4 C4 C5 C6 179.6(2)
C3 C4 C5 Cl3 -178.3(2)
Cl4 C4 C5 Cl3 0.6(4)
C4 C5 C6 C7 -1.3(4)
Cl3 C5 C6 C7 177.7(2)
C4 C5 C6 Cl1 178.0(2)
Cl3 C5 C6 Cl1 -3.0(4)
C5 C6 C7 C2 1.0(4)
Cl1 C6 C7 C2 -178.3(2)
C5 C6 C7 C8 -175.1(3)
Cl1 C6 C7 C8 5.6(5)
C3 C2 C7 C6 -0.1(4)
C1 C2 C7 C6 -178.3(3)
C3 C2 C7 C8 176.8(3)
C1 C2 C7 C8 -1.4(3)
C6 C7 C8 O1 -3.0(5)
C2 C7 C8 O1 -179.5(3)
C6 C7 C8 N1 175.0(3)
C2 C7 C8 N1 -1.5(3)
C14 C9 C10 C11 1.6(5)
N1 C9 C10 C11 -179.5(3)
C9 C10 C11 C12 0.4(6)
C10 C11 C12 C13 -1.3(6)
C11 C12 C13 C14 0.2(6)
C12 C13 C14 C9 1.7(5)
C12 C13 C14 C15 -175.6(3)
C10 C9 C14 C13 -2.6(5)
N1 C9 C14 C13 178.5(3)
C10 C9 C14 C15 174.6(3)
N1 C9 C14 C15 -4.3(5)
C13 C14 C15 O3 171.1(4)
C9 C14 C15 O3 -6.0(6)
C13 C14 C15 O4 -8.4(5)
C9 C14 C15 O4 174.5(4)
O1 C8 N1 C1 -177.8(3)
C7 C8 N1 C1 4.1(3)
O1 C8 N1 C9 3.3(5)
C7 C8 N1 C9 -174.8(3)
O2 C1 N1 C8 173.4(3)
C2 C1 N1 C8 -4.9(3)
O2 C1 N1 C9 -7.7(5)
C2 C1 N1 C9 173.9(3)
C10 C9 N1 C8 104.9(3)
C14 C9 N1 C8 -76.2(4)
C10 C9 N1 C1 -73.9(4)
C14 C9 N1 C1 105.0(4)
O5 C18 N2 C17 2.4(7)
O5 C18 N2 C16 -178.0(4)

loop_
_cod_related_entry_id
_cod_related_entry_database
_cod_related_entry_code
1 ChemSpider 21124179
